data_4311024
loop_
_publ_author_name
'Nathan A. Eckert'
'Jeremy M. Smith'
'Rene J. Lachicotte'
'Patrick L. Holland'

_publ_section_title
;
 Low-Coordinate Iron(II) Amido Complexes of \b-Diketiminates: Synthesis,
 Structure, and Reactivity
;
_journal_name_full 'Inorganic Chemistry'
_journal_page_first 3306
_journal_page_last 3321
_journal_paper_doi 10.1021/ic035483x
_journal_volume 43
_journal_year 2004
_chemical_formula_sum 'C37 H60 Cl Fe Li N2 O2'
_chemical_formula_weight 663.11
_chemical_name_common holne53
_chemical_name_systematic
;
 ?
;
_space_group_IT_number 2
_symmetry_cell_setting triclinic
_symmetry_space_group_name_Hall '-P 1'
_symmetry_space_group_name_H-M 'P -1'
_atom_sites_solution_hydrogens geom
_atom_sites_solution_primary direct
_atom_sites_solution_secondary difmap
_audit_creation_method SHELXL-97
_cell_angle_alpha 94.699(2)
_cell_angle_beta 106.3540(10)
_cell_angle_gamma 112.8190(10)
_cell_formula_units_Z 2
_cell_length_a 11.5511(10)
_cell_length_b 11.8987(10)
_cell_length_c 16.4896(14)
_cell_measurement_reflns_used 8764
_cell_measurement_temperature 193(2)
_cell_measurement_theta_max 28.30
_cell_measurement_theta_min 1.90
_cell_volume 1957.1(3)
_computing_structure_refinement 'SHELXL-97 (Sheldrick, 1997)'
_diffrn_ambient_temperature 293(2)
_diffrn_measured_fraction_theta_full 0.901
_diffrn_measured_fraction_theta_max 0.901
_diffrn_radiation_monochromator graphite
_diffrn_radiation_source 'fine-focus sealed tube'
_diffrn_radiation_type MoK\a
_diffrn_radiation_wavelength 0.71073
_diffrn_reflns_av_R_equivalents 0.0114
_diffrn_reflns_av_sigmaI/netI 0.0228
_diffrn_reflns_limit_h_max 14
_diffrn_reflns_limit_h_min -14
_diffrn_reflns_limit_k_max 8
_diffrn_reflns_limit_k_min -15
_diffrn_reflns_limit_l_max 21
_diffrn_reflns_limit_l_min -16
_diffrn_reflns_number 12473
_diffrn_reflns_theta_full 28.30
_diffrn_reflns_theta_max 28.30
_diffrn_reflns_theta_min 1.90
_exptl_absorpt_coefficient_mu 0.484
_exptl_absorpt_correction_T_max 0.928
_exptl_absorpt_correction_T_min 0.788
_exptl_absorpt_correction_type empirical
_exptl_absorpt_process_details sadabs
_exptl_crystal_colour orange
_exptl_crystal_density_diffrn 1.125
_exptl_crystal_density_meas ?
_exptl_crystal_density_method 'not measured'
_exptl_crystal_F_000 716
_exptl_crystal_size_max 0.42
_exptl_crystal_size_mid 0.36
_exptl_crystal_size_min 0.14
_refine_diff_density_max 1.244
_refine_diff_density_min -1.061
_refine_diff_density_rms 0.057
_refine_ls_extinction_method none
_refine_ls_goodness_of_fit_ref 1.019
_refine_ls_hydrogen_treatment mixed
_refine_ls_matrix_type full
_refine_ls_number_parameters 412
_refine_ls_number_reflns 8764
_refine_ls_number_restraints 0
_refine_ls_restrained_S_all 1.019
_refine_ls_R_factor_all 0.0564
_refine_ls_R_factor_gt 0.0492
_refine_ls_shift/su_max 0.001
_refine_ls_shift/su_mean 0.000
_refine_ls_structure_factor_coef Fsqd
_refine_ls_weighting_details 'calc w=1/[\s^2^(Fo^2^)+(0.0793P)^2^+1.1289P] where P=(Fo^2^+2Fc^2^)/3'
_refine_ls_weighting_scheme calc
_refine_ls_wR_factor_gt 0.1339
_refine_ls_wR_factor_ref 0.1391
_reflns_number_gt 7604
_reflns_number_total 8764
_reflns_threshold_expression >2sigma(I)
_cod_data_source_file ic035483xsi20031224_095602_06.cif
_cod_data_source_block L(Me)Fe(OtBu)(Cl)Li(Et2O)
_cod_depositor_comments
;
The following automatic conversions were performed:
'_symmetry_cell_setting' value 'Triclinic' changed to 'triclinic'
according to '/home/saulius/struct/CIF-dictionaries/cif_core.dic'
dictionary named 'cif_core.dic' version 2.4.1 from 2010-06-29.

Automatic conversion script
Id: cif_fix_enum 1527 2010-12-29 10:47:43Z saulius 

The following automatic conversions were performed:

'_exptl_crystal_density_meas' value 'na' was changed to '?' - the
value is perceived as not measured.

Automatic conversion script
Id: cif_fix_values 3008 2015-01-20 13:52:24Z robertas 
;
_cod_database_code 4311024

loop_
_symmetry_equiv_pos_as_xyz
'x, y, z'
'-x, -y, -z'

loop_
_atom_site_label
_atom_site_type_symbol
_atom_site_fract_x
_atom_site_fract_y
_atom_site_fract_z
_atom_site_U_iso_or_equiv
_atom_site_adp_type
_atom_site_occupancy
_atom_site_symmetry_multiplicity
_atom_site_calc_flag
_atom_site_refinement_flags
_atom_site_disorder_assembly
_atom_site_disorder_group
Fe1 Fe 0.29812(3) -0.81847(3) 0.722535(18) 0.02907(10) Uani 1 1 d . . .
Cl1 Cl 0.32958(6) -0.78615(5) 0.58281(3) 0.04163(14) Uani 1 1 d . . .
N11 N 0.21874(16) -1.00619(15) 0.70945(10) 0.0276(3) Uani 1 1 d . . .
N21 N 0.11893(16) -0.81487(15) 0.70851(11) 0.0290(3) Uani 1 1 d . . .
C11 C 0.0501(2) -1.21045(19) 0.61604(15) 0.0384(5) Uani 1 1 d . . .
H11A H 0.0526 -1.2526 0.6633 0.058 Uiso 1 1 calc R . .
H11B H 0.1076 -1.2217 0.5872 0.058 Uiso 1 1 calc R . .
H11C H -0.0397 -1.2446 0.5759 0.058 Uiso 1 1 calc R . .
C21 C 0.0973(2) -1.07222(18) 0.65042(12) 0.0295(4) Uani 1 1 d . . .
C31 C 0.0072(2) -1.02160(19) 0.61691(13) 0.0313(4) Uani 1 1 d . . .
H31A H -0.0655 -1.0714 0.5677 0.038 Uiso 1 1 calc R . .
C41 C 0.01220(19) -0.90553(19) 0.64786(13) 0.0304(4) Uani 1 1 d . . .
C51 C -0.1125(2) -0.8866(2) 0.60767(16) 0.0430(5) Uani 1 1 d . . .
H51A H -0.1365 -0.8547 0.6526 0.065 Uiso 1 1 calc R . .
H51B H -0.1845 -0.9649 0.5741 0.065 Uiso 1 1 calc R . .
H51C H -0.0955 -0.8281 0.5708 0.065 Uiso 1 1 calc R . .
C12 C 0.29625(19) -1.06908(18) 0.75011(13) 0.0290(4) Uani 1 1 d . . .
C22 C 0.3795(2) -1.09640(19) 0.71209(14) 0.0339(4) Uani 1 1 d . . .
C32 C 0.4588(2) -1.1507(2) 0.75618(16) 0.0406(5) Uani 1 1 d . . .
H32A H 0.5154 -1.1677 0.7320 0.049 Uiso 1 1 calc R . .
C42 C 0.4548(3) -1.1798(2) 0.83510(16) 0.0466(6) Uani 1 1 d . . .
H42A H 0.5068 -1.2178 0.8630 0.056 Uiso 1 1 calc R . .
C52 C 0.3732(3) -1.1521(2) 0.87218(15) 0.0435(5) Uani 1 1 d . . .
H52A H 0.3712 -1.1712 0.9255 0.052 Uiso 1 1 calc R . .
C62 C 0.2934(2) -1.09594(19) 0.83152(13) 0.0337(4) Uani 1 1 d . . .
C72 C 0.3891(2) -1.0652(2) 0.62635(15) 0.0390(5) Uani 1 1 d . . .
H72A H 0.3216 -1.0350 0.6025 0.047 Uiso 1 1 calc R . .
C82 C 0.5261(3) -0.9601(3) 0.6404(2) 0.0616(8) Uani 1 1 d . . .
H82A H 0.5434 -0.8910 0.6836 0.092 Uiso 1 1 calc R . .
H82B H 0.5274 -0.9337 0.5870 0.092 Uiso 1 1 calc R . .
H82C H 0.5936 -0.9896 0.6593 0.092 Uiso 1 1 calc R . .
C92 C 0.3609(3) -1.1796(3) 0.56029(17) 0.0521(6) Uani 1 1 d . . .
H92A H 0.2771 -1.2464 0.5552 0.078 Uiso 1 1 calc R . .
H92B H 0.4310 -1.2059 0.5794 0.078 Uiso 1 1 calc R . .
H92C H 0.3570 -1.1582 0.5050 0.078 Uiso 1 1 calc R . .
C102 C 0.2075(2) -1.0630(2) 0.87522(14) 0.0395(5) Uani 1 1 d . . .
H10A H 0.2056 -0.9861 0.8592 0.047 Uiso 1 1 calc R . .
C112 C 0.0636(3) -1.1617(3) 0.8426(2) 0.0626(8) Uani 1 1 d . . .
H11D H 0.0133 -1.1376 0.8721 0.094 Uiso 1 1 calc R . .
H11E H 0.0614 -1.2404 0.8536 0.094 Uiso 1 1 calc R . .
H11F H 0.0252 -1.1695 0.7815 0.094 Uiso 1 1 calc R . .
C122 C 0.2651(4) -1.0354(4) 0.97325(18) 0.0732(10) Uani 1 1 d . . .
H12A H 0.3571 -0.9758 0.9923 0.110 Uiso 1 1 calc R . .
H12B H 0.2590 -1.1111 0.9921 0.110 Uiso 1 1 calc R . .
H12C H 0.2158 -1.0019 0.9974 0.110 Uiso 1 1 calc R . .
C13 C 0.1077(2) -0.71131(19) 0.75169(13) 0.0326(4) Uani 1 1 d . . .
C23 C 0.1462(2) -0.5968(2) 0.72428(14) 0.0372(5) Uani 1 1 d . . .
C33 C 0.1487(3) -0.4942(2) 0.77323(17) 0.0505(6) Uani 1 1 d . . .
H33A H 0.1765 -0.4178 0.7568 0.061 Uiso 1 1 calc R . .
C43 C 0.1109(3) -0.5033(3) 0.84548(19) 0.0606(8) Uani 1 1 d . . .
H43A H 0.1128 -0.4339 0.8772 0.073 Uiso 1 1 calc R . .
C53 C 0.0702(3) -0.6166(3) 0.87048(18) 0.0569(7) Uani 1 1 d . . .
H53A H 0.0433 -0.6228 0.9187 0.068 Uiso 1 1 calc R . .
C63 C 0.0685(2) -0.7216(2) 0.82511(15) 0.0410(5) Uani 1 1 d . . .
C73 C 0.1854(2) -0.5831(2) 0.64434(15) 0.0386(5) Uani 1 1 d . . .
H73A H 0.1721 -0.6653 0.6165 0.046 Uiso 1 1 calc R . .
C83 C 0.3328(3) -0.4935(3) 0.6680(2) 0.0550(7) Uani 1 1 d . . .
H83A H 0.3865 -0.5194 0.7111 0.083 Uiso 1 1 calc R . .
H83B H 0.3465 -0.4105 0.6903 0.083 Uiso 1 1 calc R . .
H83C H 0.3581 -0.4942 0.6173 0.083 Uiso 1 1 calc R . .
C93 C 0.0979(3) -0.5382(3) 0.57924(17) 0.0512(6) Uani 1 1 d . . .
H93A H 0.0054 -0.5936 0.5660 0.077 Uiso 1 1 calc R . .
H93B H 0.1196 -0.5377 0.5272 0.077 Uiso 1 1 calc R . .
H93C H 0.1139 -0.4554 0.6039 0.077 Uiso 1 1 calc R . .
C103 C 0.0247(3) -0.8438(3) 0.85585(17) 0.0493(6) Uani 1 1 d . . .
H10B H 0.0530 -0.8985 0.8269 0.059 Uiso 1 1 calc R . .
C113 C 0.0898(3) -0.8256(3) 0.95274(19) 0.0643(8) Uani 1 1 d . . .
H11G H 0.1851 -0.7851 0.9680 0.096 Uiso 1 1 calc R . .
H11H H 0.0641 -0.9053 0.9685 0.096 Uiso 1 1 calc R . .
H11I H 0.0612 -0.7747 0.9830 0.096 Uiso 1 1 calc R . .
C123 C -0.1260(4) -0.9105(4) 0.8313(3) 0.0901(13) Uani 1 1 d . . .
H12D H -0.1666 -0.9317 0.7694 0.135 Uiso 1 1 calc R . .
H12E H -0.1575 -0.8567 0.8555 0.135 Uiso 1 1 calc R . .
H12F H -0.1493 -0.9853 0.8536 0.135 Uiso 1 1 calc R . .
O14 O 0.47534(15) -0.68797(14) 0.77980(10) 0.0401(4) Uani 1 1 d . . .
C14 C 0.5442(2) -0.6492(2) 0.87074(16) 0.0470(6) Uani 1 1 d . . .
C24 C 0.4455(4) -0.6855(5) 0.9176(2) 0.119(2) Uani 1 1 d . . .
H24A H 0.3899 -0.6422 0.9038 0.178 Uiso 1 1 calc R . .
H24B H 0.4925 -0.6634 0.9789 0.178 Uiso 1 1 calc R . .
H24C H 0.3909 -0.7739 0.9001 0.178 Uiso 1 1 calc R . .
C34 C 0.6283(5) -0.5110(3) 0.8929(3) 0.1121(18) Uani 1 1 d . . .
H34A H 0.5719 -0.4690 0.8774 0.168 Uiso 1 1 calc R . .
H34B H 0.6897 -0.4911 0.8616 0.168 Uiso 1 1 calc R . .
H34C H 0.6773 -0.4845 0.9540 0.168 Uiso 1 1 calc R . .
C44 C 0.6311(5) -0.7180(5) 0.8952(3) 0.1029(15) Uani 1 1 d . . .
H44A H 0.7060 -0.6842 0.8757 0.154 Uiso 1 1 calc R . .
H44B H 0.5797 -0.8051 0.8684 0.154 Uiso 1 1 calc R . .
H44C H 0.6627 -0.7082 0.9569 0.154 Uiso 1 1 calc R . .
Li1 Li 0.5166(4) -0.6342(5) 0.6855(3) 0.0573(12) Uani 1 1 d . . .
O15 O 0.6595(2) -0.4983(3) 0.6687(3) 0.1170(13) Uani 1 1 d . . .
C15 C 0.6829(5) -0.2964(5) 0.6455(5) 0.136(2) Uani 1 1 d . . .
H15A H 0.6514 -0.2538 0.6798 0.203 Uiso 1 1 calc R . .
H15B H 0.6352 -0.3078 0.5852 0.203 Uiso 1 1 calc R . .
H15C H 0.7767 -0.2476 0.6574 0.203 Uiso 1 1 calc R . .
C25 C 0.6673(8) -0.3831(9) 0.6607(13) 0.520(17) Uani 1 1 d . . .
H25A H 0.5728 -0.4084 0.6500 0.624 Uiso 1 1 calc R . .
H25B H 0.7073 -0.3490 0.7226 0.624 Uiso 1 1 calc R . .
C35 C 0.7810(4) -0.5043(4) 0.6719(4) 0.0946(13) Uani 1 1 d . . .
H35A H 0.8537 -0.4430 0.7212 0.114 Uiso 1 1 calc R . .
H35B H 0.8004 -0.4851 0.6198 0.114 Uiso 1 1 calc R . .
C45 C 0.7707(4) -0.6283(4) 0.6793(3) 0.0981(15) Uani 1 1 d . . .
H45A H 0.8514 -0.6330 0.6781 0.147 Uiso 1 1 calc R . .
H45B H 0.6962 -0.6891 0.6319 0.147 Uiso 1 1 calc R . .
H45C H 0.7579 -0.6448 0.7329 0.147 Uiso 1 1 calc R . .

loop_
_atom_site_aniso_label
_atom_site_aniso_U_11
_atom_site_aniso_U_22
_atom_site_aniso_U_33
_atom_site_aniso_U_23
_atom_site_aniso_U_13
_atom_site_aniso_U_12
Fe1 0.02538(15) 0.02359(15) 0.03110(16) 0.00493(11) 0.00718(11) 0.00526(11)
Cl1 0.0449(3) 0.0378(3) 0.0356(3) 0.0094(2) 0.0156(2) 0.0095(2)
N11 0.0279(8) 0.0257(8) 0.0267(8) 0.0070(6) 0.0085(6) 0.0092(6)
N21 0.0294(8) 0.0255(8) 0.0296(8) 0.0069(6) 0.0090(6) 0.0100(7)
C11 0.0348(11) 0.0274(10) 0.0423(12) 0.0017(9) 0.0087(9) 0.0067(8)
C21 0.0308(9) 0.0261(9) 0.0273(9) 0.0047(7) 0.0111(8) 0.0070(8)
C31 0.0267(9) 0.0303(10) 0.0266(9) 0.0037(7) 0.0033(7) 0.0063(8)
C41 0.0278(9) 0.0317(10) 0.0285(9) 0.0089(8) 0.0083(7) 0.0100(8)
C51 0.0341(11) 0.0438(12) 0.0460(13) 0.0077(10) 0.0042(9) 0.0186(10)
C12 0.0283(9) 0.0234(9) 0.0290(9) 0.0045(7) 0.0061(7) 0.0077(7)
C22 0.0311(10) 0.0289(10) 0.0372(11) 0.0063(8) 0.0094(8) 0.0100(8)
C32 0.0388(11) 0.0397(12) 0.0432(12) 0.0067(10) 0.0105(10) 0.0197(10)
C42 0.0495(14) 0.0468(13) 0.0434(13) 0.0094(10) 0.0047(10) 0.0283(11)
C52 0.0521(14) 0.0431(12) 0.0338(11) 0.0126(10) 0.0081(10) 0.0224(11)
C62 0.0362(10) 0.0298(10) 0.0290(10) 0.0057(8) 0.0074(8) 0.0109(8)
C72 0.0409(12) 0.0407(12) 0.0416(12) 0.0144(10) 0.0209(10) 0.0180(10)
C82 0.0505(16) 0.0623(18) 0.0717(19) 0.0255(15) 0.0328(14) 0.0134(14)
C92 0.0639(17) 0.0586(16) 0.0439(13) 0.0106(12) 0.0251(12) 0.0319(14)
C102 0.0471(13) 0.0423(12) 0.0317(10) 0.0119(9) 0.0153(9) 0.0199(10)
C112 0.0530(16) 0.0663(19) 0.0670(18) 0.0121(15) 0.0330(14) 0.0157(14)
C122 0.088(2) 0.114(3) 0.0346(14) 0.0105(16) 0.0196(14) 0.062(2)
C13 0.0321(10) 0.0293(10) 0.0328(10) 0.0048(8) 0.0067(8) 0.0130(8)
C23 0.0392(11) 0.0315(10) 0.0357(11) 0.0061(9) 0.0056(9) 0.0154(9)
C33 0.0656(16) 0.0350(12) 0.0469(14) 0.0063(10) 0.0108(12) 0.0242(12)
C43 0.092(2) 0.0497(15) 0.0480(15) 0.0025(12) 0.0206(15) 0.0429(16)
C53 0.079(2) 0.0614(17) 0.0449(14) 0.0097(12) 0.0267(14) 0.0410(16)
C63 0.0465(13) 0.0430(12) 0.0380(11) 0.0096(10) 0.0156(10) 0.0226(10)
C73 0.0441(12) 0.0282(10) 0.0417(12) 0.0117(9) 0.0119(10) 0.0149(9)
C83 0.0511(15) 0.0401(13) 0.0688(18) 0.0150(12) 0.0206(13) 0.0137(12)
C93 0.0670(17) 0.0454(14) 0.0437(13) 0.0163(11) 0.0128(12) 0.0294(13)
C103 0.0617(16) 0.0508(14) 0.0490(14) 0.0189(12) 0.0317(13) 0.0274(13)
C113 0.078(2) 0.070(2) 0.0537(16) 0.0287(15) 0.0290(15) 0.0325(17)
C123 0.066(2) 0.099(3) 0.079(2) 0.037(2) 0.0232(19) 0.007(2)
O14 0.0300(7) 0.0352(8) 0.0375(8) 0.0044(6) 0.0027(6) 0.0031(6)
C14 0.0408(12) 0.0454(13) 0.0372(12) 0.0011(10) 0.0042(10) 0.0087(10)
C24 0.074(3) 0.164(5) 0.053(2) -0.016(2) 0.0249(18) -0.008(3)
C34 0.134(4) 0.051(2) 0.067(2) -0.0097(17) -0.017(2) -0.005(2)
C44 0.118(4) 0.143(4) 0.058(2) 0.023(2) 0.001(2) 0.086(3)
Li1 0.038(2) 0.051(3) 0.065(3) 0.020(2) 0.016(2) 0.0010(19)
O15 0.0451(12) 0.0895(19) 0.232(4) 0.102(2) 0.0591(18) 0.0233(13)
C15 0.101(4) 0.114(4) 0.250(8) 0.096(5) 0.106(4) 0.062(3)
C25 0.145(6) 0.265(10) 1.37(5) 0.55(2) 0.376(16) 0.155(7)
C35 0.058(2) 0.074(2) 0.152(4) 0.038(3) 0.052(2) 0.0141(18)
C45 0.085(3) 0.058(2) 0.147(4) -0.002(2) 0.060(3) 0.0175(19)

loop_
_atom_type_symbol
_atom_type_description
_atom_type_scat_dispersion_real
_atom_type_scat_dispersion_imag
_atom_type_scat_source
C C 0.0033 0.0016 'International Tables Vol C Tables 4.2.6.8 and 6.1.1.4'
H H 0.0000 0.0000 'International Tables Vol C Tables 4.2.6.8 and 6.1.1.4'
N N 0.0061 0.0033 'International Tables Vol C Tables 4.2.6.8 and 6.1.1.4'
O O 0.0106 0.0060 'International Tables Vol C Tables 4.2.6.8 and 6.1.1.4'
Fe Fe 0.3463 0.8444 'International Tables Vol C Tables 4.2.6.8 and 6.1.1.4'
Cl Cl 0.1484 0.1585 'International Tables Vol C Tables 4.2.6.8 and 6.1.1.4'
Li Li -0.0003 0.0001 'International Tables Vol C Tables 4.2.6.8 and 6.1.1.4'

loop_
_geom_angle_atom_site_label_1
_geom_angle_atom_site_label_2
_geom_angle_atom_site_label_3
_geom_angle
_geom_angle_site_symmetry_1
_geom_angle_site_symmetry_3
_geom_angle_publ_flag
O14 Fe1 N11 133.00(7) . . ?
O14 Fe1 N21 129.07(7) . . ?
N11 Fe1 N21 92.13(7) . . ?
O14 Fe1 Cl1 88.36(5) . . ?
N11 Fe1 Cl1 104.26(5) . . ?
N21 Fe1 Cl1 103.87(5) . . ?
O14 Fe1 Li1 38.92(11) . . ?
N11 Fe1 Li1 135.80(12) . . ?
N21 Fe1 Li1 125.55(12) . . ?
Cl1 Fe1 Li1 49.68(10) . . ?
Li1 Cl1 Fe1 74.76(12) . . ?
C21 N11 C12 119.98(16) . . ?
C21 N11 Fe1 117.02(13) . . ?
C12 N11 Fe1 122.17(12) . . ?
C41 N21 C13 120.38(17) . . ?
C41 N21 Fe1 116.49(14) . . ?
C13 N21 Fe1 122.51(13) . . ?
N11 C21 C31 123.87(18) . . ?
N11 C21 C11 119.78(18) . . ?
C31 C21 C11 116.34(18) . . ?
C21 C31 C41 128.54(18) . . ?
N21 C41 C31 123.50(18) . . ?
N21 C41 C51 120.40(19) . . ?
C31 C41 C51 116.10(18) . . ?
C22 C12 C62 120.42(19) . . ?
C22 C12 N11 120.67(18) . . ?
C62 C12 N11 118.79(18) . . ?
C32 C22 C12 118.7(2) . . ?
C32 C22 C72 119.0(2) . . ?
C12 C22 C72 122.19(19) . . ?
C42 C32 C22 121.4(2) . . ?
C52 C42 C32 119.4(2) . . ?
C42 C52 C62 121.5(2) . . ?
C52 C62 C12 118.5(2) . . ?
C52 C62 C102 120.3(2) . . ?
C12 C62 C102 121.23(19) . . ?
C22 C72 C82 110.0(2) . . ?
C22 C72 C92 112.37(19) . . ?
C82 C72 C92 110.8(2) . . ?
C122 C102 C112 110.8(2) . . ?
C122 C102 C62 113.0(2) . . ?
C112 C102 C62 112.3(2) . . ?
C63 C13 C23 120.3(2) . . ?
C63 C13 N21 119.60(19) . . ?
C23 C13 N21 119.91(19) . . ?
C33 C23 C13 118.6(2) . . ?
C33 C23 C73 119.5(2) . . ?
C13 C23 C73 121.8(2) . . ?
C43 C33 C23 121.4(2) . . ?
C33 C43 C53 119.5(2) . . ?
C43 C53 C63 121.6(3) . . ?
C53 C63 C13 118.6(2) . . ?
C53 C63 C103 119.7(2) . . ?
C13 C63 C103 121.8(2) . . ?
C23 C73 C83 111.0(2) . . ?
C23 C73 C93 111.4(2) . . ?
C83 C73 C93 110.0(2) . . ?
C123 C103 C113 109.5(2) . . ?
C123 C103 C63 112.0(3) . . ?
C113 C103 C63 112.4(2) . . ?
C14 O14 Li1 133.7(2) . . ?
C14 O14 Fe1 126.11(15) . . ?
Li1 O14 Fe1 100.13(16) . . ?
O14 C14 C34 108.9(2) . . ?
O14 C14 C24 109.8(2) . . ?
C34 C14 C24 111.7(4) . . ?
O14 C14 C44 108.1(2) . . ?
C34 C14 C44 110.5(3) . . ?
C24 C14 C44 107.8(4) . . ?
O14 Li1 O15 135.6(3) . . ?
O14 Li1 Cl1 96.23(18) . . ?
O15 Li1 Cl1 128.2(3) . . ?
O14 Li1 Fe1 40.95(10) . . ?
O15 Li1 Fe1 173.7(3) . . ?
Cl1 Li1 Fe1 55.56(9) . . ?
C25 O15 C35 110.6(3) . . ?
C25 O15 Li1 127.5(4) . . ?
C35 O15 Li1 121.6(3) . . ?
C15 C25 O15 168.2(17) . . ?
O15 C35 C45 110.1(3) . . ?

loop_
_geom_bond_atom_site_label_1
_geom_bond_atom_site_label_2
_geom_bond_distance
_geom_bond_site_symmetry_2
_geom_bond_publ_flag
Fe1 O14 1.9233(15) . ?
Fe1 N11 2.0242(16) . ?
Fe1 N21 2.0347(17) . ?
Fe1 Cl1 2.4691(6) . ?
Fe1 Li1 2.889(4) . ?
Cl1 Li1 2.283(5) . ?
N11 C21 1.336(3) . ?
N11 C12 1.440(3) . ?
N21 C41 1.335(3) . ?
N21 C13 1.440(3) . ?
C11 C21 1.517(3) . ?
C21 C31 1.403(3) . ?
C31 C41 1.406(3) . ?
C41 C51 1.518(3) . ?
C12 C22 1.404(3) . ?
C12 C62 1.411(3) . ?
C22 C32 1.394(3) . ?
C22 C72 1.514(3) . ?
C32 C42 1.382(4) . ?
C42 C52 1.381(4) . ?
C52 C62 1.395(3) . ?
C62 C102 1.522(3) . ?
C72 C82 1.527(3) . ?
C72 C92 1.536(3) . ?
C102 C122 1.517(3) . ?
C102 C112 1.519(4) . ?
C13 C63 1.406(3) . ?
C13 C23 1.415(3) . ?
C23 C33 1.394(3) . ?
C23 C73 1.511(3) . ?
C33 C43 1.378(4) . ?
C43 C53 1.385(4) . ?
C53 C63 1.393(4) . ?
C63 C103 1.523(3) . ?
C73 C83 1.529(3) . ?
C73 C93 1.537(3) . ?
C103 C123 1.518(4) . ?
C103 C113 1.518(4) . ?
O14 C14 1.423(3) . ?
O14 Li1 1.843(5) . ?
C14 C34 1.497(4) . ?
C14 C24 1.501(5) . ?
C14 C44 1.518(5) . ?
Li1 O15 1.918(5) . ?
O15 C25 1.357(7) . ?
O15 C35 1.420(5) . ?
C15 C25 1.041(7) . ?
C35 C45 1.452(6) . ?

loop_
_geom_torsion_atom_site_label_1
_geom_torsion_atom_site_label_2
_geom_torsion_atom_site_label_3
_geom_torsion_atom_site_label_4
_geom_torsion
_geom_torsion_site_symmetry_1
_geom_torsion_site_symmetry_2
_geom_torsion_site_symmetry_3
_geom_torsion_site_symmetry_4
_geom_torsion_publ_flag
O14 Fe1 Cl1 Li1 -4.81(15) . . . . ?
N11 Fe1 Cl1 Li1 -138.97(15) . . . . ?
N21 Fe1 Cl1 Li1 125.16(15) . . . . ?
O14 Fe1 N11 C21 -166.60(13) . . . . ?
N21 Fe1 N11 C21 39.62(15) . . . . ?
Cl1 Fe1 N11 C21 -65.26(14) . . . . ?
Li1 Fe1 N11 C21 -111.1(2) . . . . ?
O14 Fe1 N11 C12 2.93(19) . . . . ?
N21 Fe1 N11 C12 -150.85(15) . . . . ?
Cl1 Fe1 N11 C12 104.26(14) . . . . ?
Li1 Fe1 N11 C12 58.4(2) . . . . ?
O14 Fe1 N21 C41 163.24(13) . . . . ?
N11 Fe1 N21 C41 -41.36(15) . . . . ?
Cl1 Fe1 N21 C41 63.89(14) . . . . ?
Li1 Fe1 N21 C41 113.90(18) . . . . ?
O14 Fe1 N21 C13 -7.77(19) . . . . ?
N11 Fe1 N21 C13 147.64(15) . . . . ?
Cl1 Fe1 N21 C13 -107.11(15) . . . . ?
Li1 Fe1 N21 C13 -57.1(2) . . . . ?
C12 N11 C21 C31 170.28(18) . . . . ?
Fe1 N11 C21 C31 -20.0(3) . . . . ?
C12 N11 C21 C11 -9.6(3) . . . . ?
Fe1 N11 C21 C11 160.16(15) . . . . ?
N11 C21 C31 C41 -13.4(3) . . . . ?
C11 C21 C31 C41 166.5(2) . . . . ?
C13 N21 C41 C31 -165.29(19) . . . . ?
Fe1 N21 C41 C31 23.5(2) . . . . ?
C13 N21 C41 C51 15.2(3) . . . . ?
Fe1 N21 C41 C51 -156.06(16) . . . . ?
C21 C31 C41 N21 11.2(3) . . . . ?
C21 C31 C41 C51 -169.3(2) . . . . ?
C21 N11 C12 C22 87.5(2) . . . . ?
Fe1 N11 C12 C22 -81.7(2) . . . . ?
C21 N11 C12 C62 -96.3(2) . . . . ?
Fe1 N11 C12 C62 94.44(19) . . . . ?
C62 C12 C22 C32 0.2(3) . . . . ?
N11 C12 C22 C32 176.25(19) . . . . ?
C62 C12 C22 C72 -177.91(19) . . . . ?
N11 C12 C22 C72 -1.8(3) . . . . ?
C12 C22 C32 C42 1.2(3) . . . . ?
C72 C22 C32 C42 179.3(2) . . . . ?
C22 C32 C42 C52 -1.5(4) . . . . ?
C32 C42 C52 C62 0.5(4) . . . . ?
C42 C52 C62 C12 0.8(3) . . . . ?
C42 C52 C62 C102 -178.2(2) . . . . ?
C22 C12 C62 C52 -1.2(3) . . . . ?
N11 C12 C62 C52 -177.31(19) . . . . ?
C22 C12 C62 C102 177.90(19) . . . . ?
N11 C12 C62 C102 1.8(3) . . . . ?
C32 C22 C72 C82 -67.5(3) . . . . ?
C12 C22 C72 C82 110.5(2) . . . . ?
C32 C22 C72 C92 56.4(3) . . . . ?
C12 C22 C72 C92 -125.5(2) . . . . ?
C52 C62 C102 C122 28.6(3) . . . . ?
C12 C62 C102 C122 -150.4(3) . . . . ?
C52 C62 C102 C112 -97.6(3) . . . . ?
C12 C62 C102 C112 83.3(3) . . . . ?
C41 N21 C13 C63 86.3(2) . . . . ?
Fe1 N21 C13 C63 -103.0(2) . . . . ?
C41 N21 C13 C23 -98.6(2) . . . . ?
Fe1 N21 C13 C23 72.0(2) . . . . ?
C63 C13 C23 C33 2.2(3) . . . . ?
N21 C13 C23 C33 -172.8(2) . . . . ?
C63 C13 C23 C73 -178.3(2) . . . . ?
N21 C13 C23 C73 6.7(3) . . . . ?
C13 C23 C33 C43 -2.0(4) . . . . ?
C73 C23 C33 C43 178.6(3) . . . . ?
C23 C33 C43 C53 0.3(5) . . . . ?
C33 C43 C53 C63 1.1(5) . . . . ?
C43 C53 C63 C13 -0.8(4) . . . . ?
C43 C53 C63 C103 179.1(3) . . . . ?
C23 C13 C63 C53 -0.9(3) . . . . ?
N21 C13 C63 C53 174.2(2) . . . . ?
C23 C13 C63 C103 179.2(2) . . . . ?
N21 C13 C63 C103 -5.8(3) . . . . ?
C33 C23 C73 C83 65.2(3) . . . . ?
C13 C23 C73 C83 -114.2(2) . . . . ?
C33 C23 C73 C93 -57.7(3) . . . . ?
C13 C23 C73 C93 122.8(2) . . . . ?
C53 C63 C103 C123 77.4(4) . . . . ?
C13 C63 C103 C123 -102.7(3) . . . . ?
C53 C63 C103 C113 -46.5(3) . . . . ?
C13 C63 C103 C113 133.5(3) . . . . ?
N11 Fe1 O14 C14 -67.7(2) . . . . ?
N21 Fe1 O14 C14 77.6(2) . . . . ?
Cl1 Fe1 O14 C14 -175.78(19) . . . . ?
Li1 Fe1 O14 C14 178.4(3) . . . . ?
N11 Fe1 O14 Li1 113.9(2) . . . . ?
N21 Fe1 O14 Li1 -100.7(2) . . . . ?
Cl1 Fe1 O14 Li1 5.84(19) . . . . ?
Li1 O14 C14 C34 32.8(5) . . . . ?
Fe1 O14 C14 C34 -145.0(3) . . . . ?
Li1 O14 C14 C24 155.3(4) . . . . ?
Fe1 O14 C14 C24 -22.5(4) . . . . ?
Li1 O14 C14 C44 -87.3(4) . . . . ?
Fe1 O14 C14 C44 94.9(3) . . . . ?
C14 O14 Li1 O15 -6.0(6) . . . . ?
Fe1 O14 Li1 O15 172.2(4) . . . . ?
C14 O14 Li1 Cl1 175.5(2) . . . . ?
Fe1 O14 Li1 Cl1 -6.4(2) . . . . ?
C14 O14 Li1 Fe1 -178.2(3) . . . . ?
Fe1 Cl1 Li1 O14 5.05(16) . . . . ?
Fe1 Cl1 Li1 O15 -173.7(4) . . . . ?
N11 Fe1 Li1 O14 -106.49(18) . . . . ?
N21 Fe1 Li1 O14 110.38(16) . . . . ?
Cl1 Fe1 Li1 O14 -172.3(2) . . . . ?
O14 Fe1 Li1 O15 -59(2) . . . . ?
N11 Fe1 Li1 O15 -166(2) . . . . ?
N21 Fe1 Li1 O15 51(3) . . . . ?
Cl1 Fe1 Li1 O15 128(3) . . . . ?
O14 Fe1 Li1 Cl1 172.3(2) . . . . ?
N11 Fe1 Li1 Cl1 65.85(17) . . . . ?
N21 Fe1 Li1 Cl1 -77.29(15) . . . . ?
O14 Li1 O15 C25 -90.0(12) . . . . ?
Cl1 Li1 O15 C25 88.2(12) . . . . ?
Fe1 Li1 O15 C25 -36(3) . . . . ?
O14 Li1 O15 C35 83.4(6) . . . . ?
Cl1 Li1 O15 C35 -98.4(5) . . . . ?
Fe1 Li1 O15 C35 137(2) . . . . ?
C35 O15 C25 C15 42(8) . . . . ?
Li1 O15 C25 C15 -144(7) . . . . ?
C25 O15 C35 C45 -179.3(10) . . . . ?
Li1 O15 C35 C45 6.3(6) . . . . ?
